data_4061796
_journal_name_full Organometallics
_journal_paper_doi 10.1021/om050700i
_journal_year 2005
_chemical_formula_sum 'C67.5 H80 Cl2 O2 P4 Rh2'
_chemical_formula_weight 1323.99
_space_group_IT_number 14
_symmetry_cell_setting monoclinic
_symmetry_space_group_name_Hall '-P 2ybc'
_symmetry_space_group_name_H-M 'P 1 21/c 1'
_cell_angle_alpha 90
_cell_angle_beta 90.904(2)
_cell_angle_gamma 90
_cell_formula_units_Z 4
_cell_length_a 12.404(2)
_cell_length_b 30.956(4)
_cell_length_c 16.505(2)
_cell_measurement_temperature 140.2
_cell_volume 6336(1)
_exptl_crystal_density_diffrn 1.388
_cod_original_sg_symbol_H-M 'P 21/c'
_cod_original_formula_sum 'C67.50 H80 Cl2 O2 P4 Rh2 '
_cod_database_code 4061796

loop_
_symmetry_equiv_pos_as_xyz
x,y,z
-x,1/2+y,1/2-z
-x,-y,-z
x,1/2-y,1/2+z

loop_
_atom_site_label
_atom_site_type_symbol
_atom_site_fract_x
_atom_site_fract_y
_atom_site_fract_z
_atom_site_U_iso_or_equiv
_atom_site_adp_type
_atom_site_occupancy
_atom_site_calc_flag
_atom_site_refinement_flags
_atom_site_disorder_assembly
_atom_site_disorder_group
Rh1 Rh 0.27218(4) 0.05023(2) 0.19540(3) 0.0202(1) Uani 1.00 d . . .
Rh2 Rh 0.29359(4) -0.05914(1) 0.26627(3) 0.0185(1) Uani 1.00 d . . .
Cl1 Cl 0.3317(1) 0.01195(5) 0.31674(9) 0.0256(4) Uani 1.00 d . . .
Cl2 Cl 0.1812(1) -0.01751(5) 0.17278(9) 0.0278(5) Uani 1.00 d . . .
P1 P 0.2225(1) 0.07757(5) 0.0786(1) 0.0248(5) Uani 1.00 d . . .
P2 P 0.3662(1) 0.10733(5) 0.23644(10) 0.0221(5) Uani 1.00 d . . .
P3 P 0.4035(1) -0.09030(5) 0.35284(9) 0.0201(4) Uani 1.00 d . . .
P4 P 0.2409(1) -0.11985(5) 0.20525(10) 0.0202(5) Uani 1.00 d . . .
O1 O 0.1838(3) 0.1281(1) 0.0684(2) 0.025(1) Uani 1.00 d . . .
O2 O 0.3670(3) -0.1337(1) 0.4037(2) 0.020(1) Uani 1.00 d . . .
C1 C 0.3370(5) 0.0800(2) 0.0083(4) 0.030(2) Uani 1.00 d . . .
C2 C 0.3348(6) 0.1137(2) -0.0597(4) 0.045(2) Uani 1.00 d . . .
C3 C 0.3611(6) 0.0341(2) -0.0234(4) 0.047(2) Uani 1.00 d . . .
C4 C 0.1118(6) 0.0495(2) 0.0261(4) 0.038(2) Uani 1.00 d . . .
C5 C 0.0094(6) 0.0510(2) 0.0760(5) 0.048(2) Uani 1.00 d . . .
C6 C 0.0851(7) 0.0664(2) -0.0599(5) 0.063(3) Uani 1.00 d . . .
C7 C 0.1107(5) 0.1504(2) 0.1152(4) 0.023(2) Uani 1.00 d . . .
C8 C 0.0757(5) 0.1364(2) 0.1898(4) 0.027(2) Uani 1.00 d . . .
C9 C 0.0066(6) 0.1625(2) 0.2325(4) 0.039(2) Uani 1.00 d . . .
C10 C -0.0266(6) 0.2020(2) 0.2013(4) 0.043(2) Uani 1.00 d . . .
C11 C 0.0080(5) 0.2162(2) 0.1262(4) 0.034(2) Uani 1.00 d . . .
C12 C 0.0764(5) 0.1899(2) 0.0812(4) 0.025(2) Uani 1.00 d . . .
C13 C -0.0293(7) 0.2592(2) 0.0933(4) 0.056(3) Uani 1.00 d . . .
C14 C 0.1146(6) 0.2030(2) -0.0013(4) 0.038(2) Uani 1.00 d . . .
C15 C 0.5064(5) 0.0922(2) 0.2600(3) 0.022(2) Uani 1.00 d . . .
C16 C 0.5475(5) 0.0545(2) 0.2282(4) 0.027(2) Uani 1.00 d . . .
C17 C 0.6534(6) 0.0424(2) 0.2412(4) 0.037(2) Uani 1.00 d . . .
C18 C 0.7213(5) 0.0682(3) 0.2860(4) 0.041(2) Uani 1.00 d . . .
C19 C 0.6822(5) 0.1062(2) 0.3189(4) 0.038(2) Uani 1.00 d . . .
C20 C 0.5765(5) 0.1176(2) 0.3055(4) 0.032(2) Uani 1.00 d . . .
C21 C 0.3154(5) 0.1315(2) 0.3304(3) 0.023(2) Uani 1.00 d . . .
C22 C 0.2382(5) 0.1093(2) 0.3734(4) 0.028(2) Uani 1.00 d . . .
C23 C 0.1955(6) 0.1259(2) 0.4441(4) 0.043(2) Uani 1.00 d . . .
C24 C 0.2291(6) 0.1659(3) 0.4715(4) 0.048(3) Uani 1.00 d . . .
C25 C 0.3042(6) 0.1890(3) 0.4292(5) 0.051(3) Uani 1.00 d . . .
C26 C 0.3483(5) 0.1717(2) 0.3598(4) 0.034(2) Uani 1.00 d . . .
C27 C 0.3902(5) 0.1558(2) 0.1749(4) 0.024(2) Uani 1.00 d . . .
C28 C 0.3195(5) 0.1914(2) 0.1758(4) 0.035(2) Uani 1.00 d . . .
C29 C 0.3396(6) 0.2266(2) 0.1272(5) 0.050(3) Uani 1.00 d . . .
C30 C 0.4259(7) 0.2266(3) 0.0762(5) 0.054(3) Uani 1.00 d . . .
C31 C 0.4943(6) 0.1926(3) 0.0731(4) 0.045(2) Uani 1.00 d . . .
C32 C 0.4764(5) 0.1571(2) 0.1224(4) 0.033(2) Uani 1.00 d . . .
C33 C 0.4561(5) -0.0566(2) 0.4367(4) 0.028(2) Uani 1.00 d . . .
C34 C 0.3660(6) -0.0412(2) 0.4910(4) 0.036(2) Uani 1.00 d . . .
C35 C 0.5446(6) -0.0777(2) 0.4890(4) 0.044(2) Uani 1.00 d . . .
C36 C 0.5229(5) -0.1131(2) 0.3028(4) 0.027(2) Uani 1.00 d . . .
C37 C 0.5787(5) -0.1515(2) 0.3409(4) 0.036(2) Uani 1.00 d . . .
C38 C 0.6006(5) -0.0763(2) 0.2808(4) 0.042(2) Uani 1.00 d . . .
C39 C 0.2715(5) -0.1393(2) 0.4463(4) 0.022(2) Uani 1.00 d . . .
C40 C 0.1832(5) -0.1129(2) 0.4365(4) 0.026(2) Uani 1.00 d . . .
C41 C 0.0915(5) -0.1216(2) 0.4808(4) 0.034(2) Uani 1.00 d . . .
C42 C 0.0899(5) -0.1560(2) 0.5332(4) 0.031(2) Uani 1.00 d . . .
C43 C 0.1791(5) -0.1824(2) 0.5432(4) 0.028(2) Uani 1.00 d . . .
C44 C 0.2723(5) -0.1744(2) 0.4994(3) 0.021(2) Uani 1.00 d . . .
C45 C 0.1739(6) -0.2203(2) 0.6007(4) 0.043(2) Uani 1.00 d . . .
C46 C 0.3718(5) -0.2013(2) 0.5103(4) 0.034(2) Uani 1.00 d . . .
C47 C 0.1002(5) -0.1344(2) 0.2237(3) 0.021(2) Uani 1.00 d . . .
C48 C 0.0311(5) -0.1031(2) 0.2555(4) 0.030(2) Uani 1.00 d . . .
C49 C -0.0758(6) -0.1122(3) 0.2690(5) 0.047(3) Uani 1.00 d . . .
C50 C -0.1165(5) -0.1528(3) 0.2517(5) 0.045(3) Uani 1.00 d . . .
C51 C -0.0506(6) -0.1841(2) 0.2208(4) 0.042(2) Uani 1.00 d . . .
C52 C 0.0564(5) -0.1752(2) 0.2070(4) 0.028(2) Uani 1.00 d . . .
C53 C 0.2461(5) -0.1155(2) 0.0944(4) 0.021(2) Uani 1.00 d . . .
C54 C 0.3200(5) -0.0872(2) 0.0608(4) 0.029(2) Uani 1.00 d . . .
C55 C 0.3310(6) -0.0848(2) -0.0228(4) 0.039(2) Uani 1.00 d . . .
C56 C 0.2685(6) -0.1107(2) -0.0733(4) 0.035(2) Uani 1.00 d . . .
C57 C 0.1953(5) -0.1381(2) -0.0411(4) 0.037(2) Uani 1.00 d . . .
C58 C 0.1844(5) -0.1407(2) 0.0423(4) 0.028(2) Uani 1.00 d . . .
C59 C 0.3092(5) -0.1723(2) 0.2190(4) 0.025(2) Uani 1.00 d . . .
C60 C 0.2828(5) -0.1998(2) 0.2826(4) 0.025(2) Uani 1.00 d . . .
C61 C 0.3373(6) -0.2382(2) 0.2937(4) 0.033(2) Uani 1.00 d . . .
C62 C 0.4196(6) -0.2498(2) 0.2430(5) 0.044(2) Uani 1.00 d . . .
C63 C 0.4475(6) -0.2228(2) 0.1804(4) 0.039(2) Uani 1.00 d . . .
C64 C 0.3921(5) -0.1847(2) 0.1678(4) 0.029(2) Uani 1.00 d . . .
C65 C 0.056(2) 0.0086(8) 0.450(2) 0.089(3) Uiso 0.50 d P . .
C66 C 0.112(2) 0.0133(7) 0.489(2) 0.0894 Uiso 0.50 d P . .
C67 C 0.127(2) 0.0129(7) 0.576(1) 0.0894 Uiso 0.50 d P . .
C68 C 0.052(2) 0.0058(7) 0.627(1) 0.0894 Uiso 0.50 d P . .
C69 C -0.017(2) -0.0055(8) 0.593(2) 0.0894 Uiso 0.50 d P . .
C70 C -0.050(2) -0.0004(7) 0.487(2) 0.0894 Uiso 0.50 d P . .
C71 C 0.009(2) 0.0157(7) 0.347(1) 0.0894 Uiso 0.50 d P . .
H1 H 0.3977 0.0875 0.0412 0.0364 Uiso 1.00 calc . . .
H2 H 0.4027 0.1141 -0.0856 0.0541 Uiso 1.00 calc . . .
H3 H 0.2800 0.1064 -0.0982 0.0541 Uiso 1.00 calc . . .
H4 H 0.3205 0.1414 -0.0376 0.0541 Uiso 1.00 calc . . .
H5 H 0.3625 0.0144 0.0207 0.0567 Uiso 1.00 calc . . .
H6 H 0.3066 0.0257 -0.0613 0.0567 Uiso 1.00 calc . . .
H7 H 0.4291 0.0339 -0.0491 0.0567 Uiso 1.00 calc . . .
H8 H 0.1321 0.0200 0.0212 0.0451 Uiso 1.00 calc . . .
H9 H -0.0156 0.0799 0.0793 0.0577 Uiso 1.00 calc . . .
H10 H -0.0445 0.0335 0.0509 0.0577 Uiso 1.00 calc . . .
H11 H 0.0245 0.0404 0.1290 0.0577 Uiso 1.00 calc . . .
H12 H 0.0599 0.0953 -0.0567 0.0754 Uiso 1.00 calc . . .
H13 H 0.1481 0.0654 -0.0918 0.0754 Uiso 1.00 calc . . .
H14 H 0.0308 0.0487 -0.0841 0.0754 Uiso 1.00 calc . . .
H15 H 0.0988 0.1095 0.2113 0.0320 Uiso 1.00 calc . . .
H16 H -0.0186 0.1532 0.2837 0.0473 Uiso 1.00 calc . . .
H17 H -0.0736 0.2197 0.2318 0.0514 Uiso 1.00 calc . . .
H18 H -0.0070 0.2815 0.1293 0.0668 Uiso 1.00 calc . . .
H19 H 0.0014 0.2638 0.0416 0.0668 Uiso 1.00 calc . . .
H20 H -0.1057 0.2592 0.0882 0.0668 Uiso 1.00 calc . . .
H21 H 0.1910 0.2049 -0.0006 0.0460 Uiso 1.00 calc . . .
H22 H 0.0920 0.1822 -0.0402 0.0460 Uiso 1.00 calc . . .
H23 H 0.0847 0.2304 -0.0152 0.0460 Uiso 1.00 calc . . .
H24 H 0.5016 0.0364 0.1965 0.0319 Uiso 1.00 calc . . .
H25 H 0.6793 0.0161 0.2189 0.0447 Uiso 1.00 calc . . .
H26 H 0.7945 0.0601 0.2946 0.0489 Uiso 1.00 calc . . .
H27 H 0.7284 0.1243 0.3504 0.0452 Uiso 1.00 calc . . .
H28 H 0.5505 0.1437 0.3283 0.0384 Uiso 1.00 calc . . .
H29 H 0.2138 0.0821 0.3541 0.0341 Uiso 1.00 calc . . .
H30 H 0.1437 0.1099 0.4734 0.0516 Uiso 1.00 calc . . .
H31 H 0.2001 0.1775 0.5197 0.0571 Uiso 1.00 calc . . .
H32 H 0.3259 0.2168 0.4476 0.0615 Uiso 1.00 calc . . .
H33 H 0.4018 0.1875 0.3317 0.0412 Uiso 1.00 calc . . .
H34 H 0.2583 0.1912 0.2098 0.0419 Uiso 1.00 calc . . .
H35 H 0.2934 0.2511 0.1291 0.0598 Uiso 1.00 calc . . .
H36 H 0.4379 0.2509 0.0424 0.0652 Uiso 1.00 calc . . .
H37 H 0.5538 0.1930 0.0376 0.0539 Uiso 1.00 calc . . .
H38 H 0.5242 0.1331 0.1201 0.0401 Uiso 1.00 calc . . .
H39 H 0.4869 -0.0316 0.4129 0.0332 Uiso 1.00 calc . . .
H40 H 0.3938 -0.0208 0.5289 0.0436 Uiso 1.00 calc . . .
H41 H 0.3110 -0.0280 0.4588 0.0436 Uiso 1.00 calc . . .
H42 H 0.3367 -0.0651 0.5191 0.0436 Uiso 1.00 calc . . .
H43 H 0.5155 -0.1018 0.5169 0.0525 Uiso 1.00 calc . . .
H44 H 0.6014 -0.0872 0.4554 0.0525 Uiso 1.00 calc . . .
H45 H 0.5719 -0.0573 0.5271 0.0525 Uiso 1.00 calc . . .
H46 H 0.4962 -0.1234 0.2521 0.0320 Uiso 1.00 calc . . .
H47 H 0.5268 -0.1730 0.3533 0.0428 Uiso 1.00 calc . . .
H48 H 0.6294 -0.1630 0.3041 0.0428 Uiso 1.00 calc . . .
H49 H 0.6151 -0.1428 0.3893 0.0428 Uiso 1.00 calc . . .
H50 H 0.6375 -0.0667 0.3284 0.0501 Uiso 1.00 calc . . .
H51 H 0.6514 -0.0866 0.2429 0.0501 Uiso 1.00 calc . . .
H52 H 0.5609 -0.0530 0.2577 0.0501 Uiso 1.00 calc . . .
H53 H 0.1849 -0.0891 0.4000 0.0318 Uiso 1.00 calc . . .
H54 H 0.0297 -0.1036 0.4749 0.0408 Uiso 1.00 calc . . .
H55 H 0.0267 -0.1618 0.5631 0.0376 Uiso 1.00 calc . . .
H56 H 0.2033 -0.2452 0.5755 0.0514 Uiso 1.00 calc . . .
H57 H 0.2141 -0.2139 0.6486 0.0514 Uiso 1.00 calc . . .
H58 H 0.1009 -0.2257 0.6141 0.0514 Uiso 1.00 calc . . .
H59 H 0.3586 -0.2236 0.5483 0.0404 Uiso 1.00 calc . . .
H60 H 0.3908 -0.2137 0.4598 0.0404 Uiso 1.00 calc . . .
H61 H 0.4293 -0.1836 0.5297 0.0404 Uiso 1.00 calc . . .
H62 H 0.0585 -0.0752 0.2680 0.0365 Uiso 1.00 calc . . .
H63 H -0.1216 -0.0905 0.2902 0.0563 Uiso 1.00 calc . . .
H64 H -0.1903 -0.1590 0.2613 0.0543 Uiso 1.00 calc . . .
H65 H -0.0788 -0.2120 0.2089 0.0501 Uiso 1.00 calc . . .
H66 H 0.1014 -0.1972 0.1857 0.0335 Uiso 1.00 calc . . .
H67 H 0.3632 -0.0694 0.0951 0.0351 Uiso 1.00 calc . . .
H68 H 0.3815 -0.0654 -0.0453 0.0463 Uiso 1.00 calc . . .
H69 H 0.2769 -0.1093 -0.1304 0.0416 Uiso 1.00 calc . . .
H70 H 0.1514 -0.1555 -0.0757 0.0444 Uiso 1.00 calc . . .
H71 H 0.1335 -0.1603 0.0641 0.0337 Uiso 1.00 calc . . .
H72 H 0.2270 -0.1919 0.3185 0.0298 Uiso 1.00 calc . . .
H73 H 0.3178 -0.2570 0.3367 0.0391 Uiso 1.00 calc . . .
H74 H 0.4570 -0.2762 0.2512 0.0524 Uiso 1.00 calc . . .
H75 H 0.5050 -0.2305 0.1459 0.0464 Uiso 1.00 calc . . .
H76 H 0.4107 -0.1666 0.1236 0.0349 Uiso 1.00 calc . . .

loop_
_atom_site_aniso_label
_atom_site_aniso_U_11
_atom_site_aniso_U_22
_atom_site_aniso_U_33
_atom_site_aniso_U_12
_atom_site_aniso_U_13
_atom_site_aniso_U_23
Rh1 0.0252(3) 0.0152(3) 0.0199(3) -0.0008(2) -0.0052(2) 0.0008(2)
Rh2 0.0214(3) 0.0160(3) 0.0181(3) -0.0010(2) -0.0008(2) 0.0018(2)
Cl1 0.038(1) 0.0169(8) 0.0221(8) -0.0017(7) -0.0077(7) 0.0016(6)
Cl2 0.0333(10) 0.0184(8) 0.0312(9) -0.0036(7) -0.0144(8) 0.0033(7)
P1 0.034(1) 0.0153(9) 0.0252(9) 0.0022(8) -0.0073(8) -0.0010(7)
P2 0.028(1) 0.0183(9) 0.0197(9) -0.0019(8) -0.0029(8) 0.0005(7)
P3 0.0236(10) 0.0181(9) 0.0186(9) -0.0012(7) -0.0007(7) 0.0019(7)
P4 0.0209(9) 0.0183(9) 0.0212(9) -0.0013(7) -0.0002(7) 0.0020(7)
O1 0.035(3) 0.015(2) 0.025(2) 0.009(2) 0.002(2) 0.001(2)
O2 0.020(2) 0.016(2) 0.023(2) 0.001(2) 0.007(2) 0.006(2)
C1 0.038(4) 0.030(4) 0.022(4) 0.007(3) -0.006(3) -0.001(3)
C2 0.059(5) 0.044(5) 0.032(4) 0.002(4) 0.012(4) 0.002(4)
C3 0.062(6) 0.036(4) 0.044(5) 0.019(4) 0.004(4) -0.006(4)
C4 0.050(5) 0.023(4) 0.039(4) -0.003(3) -0.019(4) -0.000(3)
C5 0.038(5) 0.026(4) 0.079(6) -0.004(3) -0.032(4) -0.001(4)
C6 0.086(7) 0.051(5) 0.050(5) -0.014(5) -0.050(5) 0.018(4)
C7 0.023(4) 0.024(4) 0.024(4) 0.001(3) -0.005(3) 0.001(3)
C8 0.028(4) 0.027(4) 0.026(4) 0.004(3) -0.001(3) 0.004(3)
C9 0.045(5) 0.051(5) 0.022(4) 0.005(4) 0.008(3) 0.003(4)
C10 0.050(5) 0.045(5) 0.034(4) 0.019(4) -0.001(4) -0.006(4)
C11 0.043(5) 0.023(4) 0.037(4) 0.006(3) -0.006(4) -0.005(3)
C12 0.031(4) 0.022(4) 0.021(4) -0.001(3) -0.004(3) -0.002(3)
C13 0.086(7) 0.044(5) 0.037(5) 0.041(4) -0.003(4) -0.003(4)
C14 0.056(5) 0.026(4) 0.033(4) 0.008(3) 0.001(4) 0.002(3)
C15 0.029(4) 0.026(4) 0.010(3) 0.000(3) -0.003(3) 0.007(3)
C16 0.026(4) 0.019(4) 0.035(4) -0.005(3) -0.001(3) 0.003(3)
C17 0.032(4) 0.030(4) 0.050(5) 0.000(3) 0.001(4) 0.008(3)
C18 0.029(4) 0.060(5) 0.034(4) 0.007(4) 0.003(3) 0.014(4)
C19 0.032(4) 0.052(5) 0.029(4) -0.011(4) -0.009(3) -0.004(4)
C20 0.027(4) 0.038(4) 0.031(4) -0.002(3) -0.005(3) 0.000(3)
C21 0.024(4) 0.031(4) 0.015(3) -0.002(3) -0.002(3) -0.006(3)
C22 0.029(4) 0.028(4) 0.029(4) 0.007(3) -0.003(3) -0.004(3)
C23 0.038(5) 0.054(5) 0.037(5) 0.016(4) 0.004(4) 0.005(4)
C24 0.039(5) 0.072(6) 0.032(5) 0.025(4) -0.008(4) -0.019(4)
C25 0.037(5) 0.063(6) 0.054(5) 0.007(4) -0.007(4) -0.033(4)
C26 0.029(4) 0.036(4) 0.038(4) 0.001(3) -0.005(3) -0.010(3)
C27 0.030(4) 0.019(3) 0.024(4) -0.007(3) -0.011(3) 0.001(3)
C28 0.030(4) 0.022(4) 0.052(5) -0.007(3) -0.015(4) 0.005(3)
C29 0.046(5) 0.029(4) 0.074(6) -0.004(4) -0.031(5) 0.015(4)
C30 0.061(6) 0.040(5) 0.061(6) -0.024(5) -0.034(5) 0.028(4)
C31 0.056(5) 0.046(5) 0.032(4) -0.026(4) -0.009(4) 0.012(4)
C32 0.039(4) 0.033(4) 0.028(4) -0.012(3) -0.006(3) -0.000(3)
C33 0.034(4) 0.022(4) 0.027(4) -0.002(3) -0.003(3) 0.000(3)
C34 0.059(5) 0.029(4) 0.021(4) -0.007(3) 0.004(3) -0.000(3)
C35 0.060(5) 0.034(4) 0.036(4) -0.001(4) -0.020(4) -0.003(3)
C36 0.022(4) 0.030(4) 0.027(4) 0.003(3) 0.002(3) 0.000(3)
C37 0.029(4) 0.038(4) 0.040(4) 0.010(3) 0.003(3) 0.002(3)
C38 0.022(4) 0.053(5) 0.050(5) -0.004(4) 0.010(4) 0.005(4)
C39 0.024(4) 0.021(3) 0.021(4) 0.001(3) 0.001(3) -0.004(3)
C40 0.027(4) 0.024(4) 0.029(4) 0.005(3) 0.003(3) 0.008(3)
C41 0.020(4) 0.046(5) 0.037(4) 0.003(3) 0.005(3) 0.006(4)
C42 0.030(4) 0.032(4) 0.032(4) -0.005(3) 0.005(3) 0.009(3)
C43 0.040(4) 0.026(4) 0.018(4) -0.003(3) -0.001(3) 0.002(3)
C44 0.027(4) 0.021(3) 0.016(3) -0.001(3) -0.002(3) -0.002(3)
C45 0.055(5) 0.039(4) 0.035(4) -0.012(4) 0.005(4) 0.016(4)
C46 0.046(5) 0.030(4) 0.025(4) 0.007(3) -0.002(3) 0.008(3)
C47 0.023(4) 0.025(4) 0.017(3) -0.000(3) 0.004(3) 0.008(3)
C48 0.024(4) 0.031(4) 0.036(4) -0.000(3) 0.006(3) 0.003(3)
C49 0.029(5) 0.060(6) 0.052(5) 0.003(4) 0.008(4) 0.006(4)
C50 0.021(4) 0.061(6) 0.054(5) -0.011(4) -0.000(4) 0.019(4)
C51 0.038(5) 0.047(5) 0.040(5) -0.020(4) -0.005(4) 0.007(4)
C52 0.030(4) 0.026(4) 0.028(4) -0.003(3) 0.003(3) 0.002(3)
C53 0.022(4) 0.023(3) 0.017(3) 0.003(3) 0.006(3) 0.006(3)
C54 0.040(4) 0.028(4) 0.021(4) -0.007(3) 0.006(3) -0.003(3)
C55 0.048(5) 0.031(4) 0.037(4) -0.005(4) 0.017(4) 0.004(3)
C56 0.043(5) 0.042(4) 0.020(4) 0.002(4) 0.005(3) -0.001(3)
C57 0.036(4) 0.050(5) 0.025(4) -0.004(4) -0.004(3) -0.009(3)
C58 0.028(4) 0.033(4) 0.023(4) -0.002(3) 0.000(3) 0.002(3)
C59 0.023(4) 0.020(4) 0.033(4) 0.003(3) -0.005(3) -0.004(3)
C60 0.027(4) 0.020(3) 0.028(4) -0.002(3) -0.007(3) -0.004(3)
C61 0.051(5) 0.016(4) 0.030(4) -0.002(3) -0.012(4) 0.003(3)
C62 0.055(5) 0.031(4) 0.044(5) 0.018(4) -0.022(4) -0.013(4)
C63 0.041(5) 0.034(4) 0.041(5) 0.011(4) -0.005(4) -0.011(4)
C64 0.039(4) 0.021(4) 0.026(4) -0.000(3) -0.000(3) -0.005(3)

loop_
_geom_bond_atom_site_label_1
_geom_bond_atom_site_label_2
_geom_bond_distance
_geom_bond_site_symmetry_1
_geom_bond_site_symmetry_2
_geom_bond_publ_flag
RH1 CL1 2.432(2) . . yes
RH1 CL2 2.408(2) . . yes
RH1 P1 2.185(2) . . yes
RH1 P2 2.218(2) . . yes
RH2 CL1 2.398(2) . . yes
RH2 CL2 2.433(2) . . yes
RH2 P3 2.184(2) . . yes
RH2 P4 2.225(2) . . yes
P1 O1 1.644(4) . . yes
P1 C1 1.850(7) . . yes
P1 C4 1.831(7) . . yes
P2 C15 1.837(6) . . yes
P2 C21 1.842(6) . . yes
P2 C27 1.838(6) . . yes
P3 O2 1.650(4) . . yes
P3 C33 1.844(6) . . yes
P3 C36 1.846(6) . . yes
P4 C47 1.833(6) . . yes
P4 C53 1.836(6) . . yes
P4 C59 1.842(6) . . yes
O1 C7 1.385(7) . . yes
O2 C39 1.399(7) . . yes
C1 C2 1.530(9) . . yes
C1 C3 1.546(9) . . yes
C4 C5 1.53(1) . . yes
C4 C6 1.544(9) . . yes
C7 C8 1.382(8) . . yes
C7 C12 1.406(8) . . yes
C8 C9 1.378(8) . . yes
C9 C10 1.388(9) . . yes
C10 C11 1.388(9) . . yes
C11 C12 1.398(8) . . yes
C11 C13 1.508(9) . . yes
C12 C14 1.506(8) . . yes
C15 C16 1.381(8) . . yes
C15 C20 1.384(8) . . yes
C16 C17 1.380(8) . . yes
C17 C18 1.370(9) . . yes
C18 C19 1.387(9) . . yes
C19 C20 1.372(8) . . yes
C21 C22 1.384(8) . . yes
C21 C26 1.395(8) . . yes
C22 C23 1.387(9) . . yes
C23 C24 1.38(1) . . yes
C24 C25 1.37(1) . . yes
C25 C26 1.385(9) . . yes
C27 C28 1.408(8) . . yes
C27 C32 1.389(8) . . yes
C28 C29 1.378(9) . . yes
C29 C30 1.37(1) . . yes
C30 C31 1.35(1) . . yes
C31 C32 1.386(9) . . yes
C33 C34 1.521(9) . . yes
C33 C35 1.533(9) . . yes
C36 C37 1.510(8) . . yes
C36 C38 1.538(9) . . yes
C39 C40 1.374(8) . . yes
C39 C44 1.396(8) . . yes
C40 C41 1.389(8) . . yes
C41 C42 1.374(8) . . yes
C42 C43 1.383(8) . . yes
C43 C44 1.395(8) . . yes
C43 C45 1.513(8) . . yes
C44 C46 1.497(8) . . yes
C47 C48 1.400(8) . . yes
C47 C52 1.401(8) . . yes
C48 C49 1.377(9) . . yes
C49 C50 1.383(10) . . yes
C50 C51 1.373(10) . . yes
C51 C52 1.379(8) . . yes
C53 C54 1.390(8) . . yes
C53 C58 1.383(8) . . yes
C54 C55 1.390(9) . . yes
C55 C56 1.385(9) . . yes
C56 C57 1.357(9) . . yes
C57 C58 1.388(8) . . yes
C59 C60 1.394(8) . . yes
C59 C64 1.395(8) . . yes
C60 C61 1.381(8) . . yes
C61 C62 1.377(9) . . yes
C62 C63 1.376(10) . . yes
C63 C64 1.382(9) . . yes
C65 C66 0.96(3) . . yes
C65 C69 0.86(3) . 3_556 yes
C65 C70 1.49(3) . . yes
C65 C70 1.08(3) . 3_556 yes
C65 C71 1.80(3) . . yes
C66 C67 1.44(3) . . yes
C66 C69 1.81(3) . 3_556 yes
C66 C70 0.96(3) . 3_556 yes
C67 C68 1.28(3) . . yes
C67 C70 1.45(3) . 3_556 yes
C68 C69 1.07(3) . . yes
C68 C71 1.10(3) . 3_556 yes
C69 C70 1.80(3) . . yes
C69 C70 1.59(3) . 3_556 yes
C69 C71 1.04(3) . 3_556 yes
C70 C70 1.31(4) . 3_556 yes
C1 H1 0.950 . . no
C2 H2 0.950 . . no
C2 H3 0.950 . . no
C2 H4 0.950 . . no
C3 H5 0.950 . . no
C3 H6 0.950 . . no
C3 H7 0.950 . . no
C4 H8 0.950 . . no
C5 H9 0.950 . . no
C5 H10 0.950 . . no
C5 H11 0.950 . . no
C6 H12 0.950 . . no
C6 H13 0.950 . . no
C6 H14 0.950 . . no
C8 H15 0.950 . . no
C9 H16 0.950 . . no
C10 H17 0.950 . . no
C13 H18 0.950 . . no
C13 H19 0.950 . . no
C13 H20 0.950 . . no
C14 H21 0.950 . . no
C14 H22 0.950 . . no
C14 H23 0.950 . . no
C16 H24 0.950 . . no
C17 H25 0.950 . . no
C18 H26 0.950 . . no
C19 H27 0.950 . . no
C20 H28 0.950 . . no
C22 H29 0.950 . . no
C23 H30 0.950 . . no
C24 H31 0.950 . . no
C25 H32 0.950 . . no
C26 H33 0.950 . . no
C28 H34 0.950 . . no
C29 H35 0.950 . . no
C30 H36 0.950 . . no
C31 H37 0.950 . . no
C32 H38 0.950 . . no
C33 H39 0.950 . . no
C34 H40 0.950 . . no
C34 H41 0.950 . . no
C34 H42 0.950 . . no
C35 H43 0.950 . . no
C35 H44 0.950 . . no
C35 H45 0.950 . . no
C36 H46 0.950 . . no
C37 H47 0.950 . . no
C37 H48 0.950 . . no
C37 H49 0.950 . . no
C38 H50 0.950 . . no
C38 H51 0.950 . . no
C38 H52 0.950 . . no
C40 H53 0.950 . . no
C41 H54 0.950 . . no
C42 H55 0.950 . . no
C45 H56 0.950 . . no
C45 H57 0.950 . . no
C45 H58 0.950 . . no
C46 H59 0.950 . . no
C46 H60 0.950 . . no
C46 H61 0.950 . . no
C48 H62 0.950 . . no
C49 H63 0.950 . . no
C50 H64 0.950 . . no
C51 H65 0.950 . . no
C52 H66 0.950 . . no
C54 H67 0.950 . . no
C55 H68 0.950 . . no
C56 H69 0.950 . . no
C57 H70 0.950 . . no
C58 H71 0.950 . . no
C60 H72 0.950 . . no
C61 H73 0.950 . . no
C62 H74 0.950 . . no
C63 H75 0.950 . . no
C64 H76 0.950 . . no
